data_7154976
loop_
_publ_author_name
'Hu, Yuanyuan'
'Zhou, Bingwei'
'Wang, Congyang'

_publ_section_title
;
 Copper-catalyzed three-component cascade reaction of alkynes, sulfonyl
 azides and simple aldehydes/ketones.
;
_journal_issue 11
_journal_name_full 'Organic &amp; biomolecular chemistry'
_journal_page_first 3022
_journal_page_last 3026
_journal_paper_doi 10.1039/c6ob00146g
_journal_volume 14
_journal_year 2016
_chemical_formula_moiety 'C24 H25 N O3 S'
_chemical_formula_sum 'C24 H25 N O3 S'
_chemical_formula_weight 407.51
_chemical_name_systematic (E)-2-(naphthalen-2-yl)-N-tosylhept-2-enamide
_space_group_crystal_system triclinic
_space_group_IT_number 2
_space_group_name_Hall '-P 1'
_space_group_name_H-M_alt 'P -1'
_symmetry_space_group_name_Hall '-P 1'
_symmetry_space_group_name_H-M 'P -1'
_atom_sites_solution_hydrogens geom
_audit_creation_date 2014-12-18
_audit_creation_method
;
Olex2 1.2
(compiled 2014.03.20 svn.r2914 for OlexSys, GUI svn.r4816)
;
_audit_update_record
;
2015-12-27 deposited with the CCDC.
2016-02-16 downloaded from the CCDC.
;
_cell_angle_alpha 116.41(3)
_cell_angle_beta 100.50(3)
_cell_angle_gamma 90.85(3)
_cell_formula_units_Z 2
_cell_length_a 9.3077(19)
_cell_length_b 11.580(2)
_cell_length_c 11.683(2)
_cell_measurement_reflns_used 3171
_cell_measurement_temperature 298.1500
_cell_measurement_theta_max 27.4814
_cell_measurement_theta_min 2.2387
_cell_volume 1102.3(5)
_computing_cell_refinement 'CrystalClear (Rigaku Inc., 2007)'
_computing_data_collection 'CrystalClear (Rigaku Inc., 2007)'
_computing_data_reduction 'CrystalClear (Rigaku Inc., 2007)'
_computing_molecular_graphics 'Olex2 (Dolomanov et al., 2013)'
_computing_publication_material 'Olex2 (Dolomanov et al., 2013)'
_computing_structure_refinement 'ShelXL (Sheldrick, 2013)'
_computing_structure_solution
;
 'XS (Sheldrick, 2013)'
;
_diffrn_ambient_temperature 298.1500
_diffrn_detector_area_resol_mean 28.5714
_diffrn_measured_fraction_theta_full 0.984
_diffrn_measured_fraction_theta_max 0.979
_diffrn_measurement_device
;
Saturn724+ (2x2 bin mode)
;
_diffrn_measurement_device_details
;
AFC10: Fixed Chi 2 circle
;
_diffrn_measurement_device_type 'Saturn724+ CCD'
_diffrn_measurement_method dtprofit.ref
_diffrn_orient_matrix_type d*Trek
_diffrn_orient_matrix_UB_11 -0.0123
_diffrn_orient_matrix_UB_12 0.0915
_diffrn_orient_matrix_UB_13 0.0596
_diffrn_orient_matrix_UB_21 0.0946
_diffrn_orient_matrix_UB_22 0.0162
_diffrn_orient_matrix_UB_23 0.0142
_diffrn_orient_matrix_UB_31 0.0426
_diffrn_orient_matrix_UB_32 0.0673
_diffrn_orient_matrix_UB_33 -0.0566
_diffrn_radiation_detector CCD
_diffrn_radiation_monochromator 'Graphite Monochromator'
_diffrn_radiation_type MoK\a
_diffrn_radiation_wavelength 0.71073
_diffrn_reflns_av_R_equivalents 0.0329
_diffrn_reflns_av_unetI/netI 0.0400
_diffrn_reflns_Laue_measured_fraction_full 0.984
_diffrn_reflns_Laue_measured_fraction_max 0.979
_diffrn_reflns_limit_h_max 12
_diffrn_reflns_limit_h_min -12
_diffrn_reflns_limit_k_max 15
_diffrn_reflns_limit_k_min -14
_diffrn_reflns_limit_l_max 15
_diffrn_reflns_limit_l_min -15
_diffrn_reflns_number 9421
_diffrn_reflns_point_group_measured_fraction_full 0.984
_diffrn_reflns_point_group_measured_fraction_max 0.979
_diffrn_reflns_theta_full 26.000
_diffrn_reflns_theta_max 27.498
_diffrn_reflns_theta_min 2.664
_diffrn_source 'Sealed Tube'
_diffrn_source_current 30.0000
_diffrn_source_power 1.5000
_diffrn_source_voltage 50.0000
_exptl_absorpt_coefficient_mu 0.171
_exptl_absorpt_correction_T_max 1.0000
_exptl_absorpt_correction_T_min 0.7857
_exptl_absorpt_correction_type multi-scan
_exptl_crystal_colour Colorless
_exptl_crystal_density_diffrn 1.228
_exptl_crystal_description block
_exptl_crystal_F_000 432
_exptl_crystal_size_max 0.24
_exptl_crystal_size_mid 0.21
_exptl_crystal_size_min 0.17
_refine_diff_density_max 0.165
_refine_diff_density_min -0.245
_refine_diff_density_rms 0.036
_refine_ls_extinction_method none
_refine_ls_goodness_of_fit_ref 1.129
_refine_ls_hydrogen_treatment constr
_refine_ls_matrix_type full
_refine_ls_number_parameters 264
_refine_ls_number_reflns 4952
_refine_ls_number_restraints 0
_refine_ls_restrained_S_all 1.129
_refine_ls_R_factor_all 0.0809
_refine_ls_R_factor_gt 0.0627
_refine_ls_shift/su_max 0.000
_refine_ls_shift/su_mean 0.000
_refine_ls_structure_factor_coef Fsqd
_refine_ls_weighting_details 'w=1/[\s^2^(Fo^2^)+(0.0575P)^2^+0.2606P] where P=(Fo^2^+2Fc^2^)/3'
_refine_ls_weighting_scheme calc
_refine_ls_wR_factor_gt 0.1408
_refine_ls_wR_factor_ref 0.1520
_reflns_Friedel_coverage 0.000
_reflns_number_gt 3979
_reflns_number_total 4952
_reflns_threshold_expression 'I > 2\s(I)'
_cod_data_source_file c6ob00146g2.cif
_cod_data_source_block sa3798
_cod_depositor_comments 'Adding full bibliography for 7154975--7154976.cif.'
_cod_database_code 7154976
_shelxl_version_number 2013-4
_shelx_space_group_comment
;
The symmetry employed for this shelxl refinement is uniquely defined
by the following loop, which should always be used as a source of
symmetry information in preference to the above space-group names.
They are only intended as comments.
;
_diffrn_number_total 4961
_olex2_refinement_description
;
1. Fixed Uiso
 At 1.2 times of:
  All C(H) groups, All C(H,H) groups, All N(H) groups
 At 1.5 times of:
  All C(H,H,H) groups
2.a Secondary CH2 refined with riding coordinates:
 C11(H11A,H11B), C12(H12A,H12B), C13(H13A,H13B)
2.b Aromatic/amide H refined with riding coordinates:
 N1(H1), C3(H3), C4(H4), C6(H6), C7(H7), C10(H10), C16(H16), C17(H17),
 C20(H20), C21(H21), C22(H22), C23(H23), C24(H24)
2.c Idealised Me refined as rotating group:
 C1(H1A,H1B,H1C), C14(H14A,H14B,H14C)
;

loop_
_space_group_symop_operation_xyz
'x, y, z'
'-x, -y, -z'

loop_
_atom_site_label
_atom_site_type_symbol
_atom_site_fract_x
_atom_site_fract_y
_atom_site_fract_z
_atom_site_U_iso_or_equiv
_atom_site_adp_type
_atom_site_occupancy
_atom_site_site_symmetry_order
_atom_site_calc_flag
_atom_site_refinement_flags_posn
S1 S 0.97923(6) 0.31248(5) 0.03169(6) 0.05495(18) Uani 1 1 d .
O1 O 1.06807(18) 0.37358(15) -0.01811(19) 0.0703(5) Uani 1 1 d .
O2 O 1.04771(19) 0.27749(16) 0.12914(18) 0.0730(5) Uani 1 1 d .
O3 O 0.7252(2) 0.28746(15) 0.13439(18) 0.0706(5) Uani 1 1 d .
N1 N 0.8617(2) 0.41904(16) 0.09065(19) 0.0552(5) Uani 1 1 d .
H1 H 0.8733 0.4935 0.0920 0.066 Uiso 1 1 calc R
C1 C 0.6054(5) -0.1548(4) -0.4176(4) 0.1346(16) Uani 1 1 d .
H1A H 0.6397 -0.2330 -0.4189 0.202 Uiso 1 1 calc GR
H1B H 0.6106 -0.1536 -0.4985 0.202 Uiso 1 1 calc GR
H1C H 0.5055 -0.1513 -0.4069 0.202 Uiso 1 1 calc GR
C2 C 0.7008(3) -0.0387(3) -0.3051(3) 0.0814(8) Uani 1 1 d .
C3 C 0.7644(3) -0.0423(2) -0.1912(3) 0.0776(8) Uani 1 1 d .
H3 H 0.7505 -0.1183 -0.1839 0.093 Uiso 1 1 calc R
C4 C 0.8487(3) 0.0645(2) -0.0871(3) 0.0625(6) Uani 1 1 d .
H4 H 0.8901 0.0607 -0.0103 0.075 Uiso 1 1 calc R
C5 C 0.8707(2) 0.1766(2) -0.0981(2) 0.0527(5) Uani 1 1 d .
C6 C 0.8086(3) 0.1824(3) -0.2120(3) 0.0700(7) Uani 1 1 d .
H6 H 0.8235 0.2581 -0.2195 0.084 Uiso 1 1 calc R
C7 C 0.7243(3) 0.0750(3) -0.3143(3) 0.0869(9) Uani 1 1 d .
H7 H 0.6825 0.0789 -0.3909 0.104 Uiso 1 1 calc R
C8 C 0.7456(2) 0.3926(2) 0.1378(2) 0.0516(5) Uani 1 1 d .
C9 C 0.6477(2) 0.49757(19) 0.1862(2) 0.0483(5) Uani 1 1 d .
C10 C 0.5156(2) 0.4607(2) 0.1952(2) 0.0556(5) Uani 1 1 d .
H10 H 0.4944 0.3722 0.1666 0.067 Uiso 1 1 calc R
C11 C 0.3983(2) 0.5422(2) 0.2449(2) 0.0600(6) Uani 1 1 d .
H11A H 0.3150 0.5224 0.1733 0.072 Uiso 1 1 calc R
H11B H 0.4345 0.6329 0.2801 0.072 Uiso 1 1 calc R
C12 C 0.3491(3) 0.5189(3) 0.3505(3) 0.0662(6) Uani 1 1 d .
H12A H 0.3167 0.4273 0.3150 0.079 Uiso 1 1 calc R
H12B H 0.4331 0.5399 0.4218 0.079 Uiso 1 1 calc R
C13 C 0.2275(3) 0.5955(3) 0.4045(3) 0.0776(7) Uani 1 1 d .
H13A H 0.2592 0.6872 0.4400 0.093 Uiso 1 1 calc R
H13B H 0.1426 0.5739 0.3338 0.093 Uiso 1 1 calc R
C14 C 0.1834(5) 0.5703(4) 0.5093(4) 0.1264(14) Uani 1 1 d .
H14A H 0.1559 0.4791 0.4759 0.190 Uiso 1 1 calc GR
H14B H 0.1015 0.6170 0.5362 0.190 Uiso 1 1 calc GR
H14C H 0.2645 0.5986 0.5828 0.190 Uiso 1 1 calc GR
C15 C 0.7008(2) 0.63255(18) 0.2192(2) 0.0451(4) Uani 1 1 d .
C16 C 0.8337(2) 0.6939(2) 0.3116(2) 0.0534(5) Uani 1 1 d .
H16 H 0.8853 0.6503 0.3534 0.064 Uiso 1 1 calc R
C17 C 0.8871(3) 0.8162(2) 0.3399(2) 0.0571(5) Uani 1 1 d .
H17 H 0.9747 0.8546 0.4007 0.068 Uiso 1 1 calc R
C18 C 0.8114(2) 0.88548(19) 0.2784(2) 0.0513(5) Uani 1 1 d .
C19 C 0.6761(2) 0.82709(19) 0.1889(2) 0.0502(5) Uani 1 1 d .
C20 C 0.6245(2) 0.69961(19) 0.1612(2) 0.0489(5) Uani 1 1 d .
H20 H 0.5361 0.6603 0.1018 0.059 Uiso 1 1 calc R
C21 C 0.5989(3) 0.8955(2) 0.1280(3) 0.0697(7) Uani 1 1 d .
H21 H 0.5088 0.8588 0.0707 0.084 Uiso 1 1 calc R
C22 C 0.6558(4) 1.0153(3) 0.1526(3) 0.0822(8) Uani 1 1 d .
H22 H 0.6038 1.0599 0.1123 0.099 Uiso 1 1 calc R
C23 C 0.7915(4) 1.0718(2) 0.2378(3) 0.0784(8) Uani 1 1 d .
H23 H 0.8302 1.1527 0.2518 0.094 Uiso 1 1 calc R
C24 C 0.8670(3) 1.0101(2) 0.3000(3) 0.0683(7) Uani 1 1 d .
H24 H 0.9564 1.0495 0.3576 0.082 Uiso 1 1 calc R

loop_
_atom_site_aniso_label
_atom_site_aniso_U_11
_atom_site_aniso_U_22
_atom_site_aniso_U_33
_atom_site_aniso_U_23
_atom_site_aniso_U_13
_atom_site_aniso_U_12
S1 0.0520(3) 0.0443(3) 0.0708(4) 0.0274(3) 0.0147(3) 0.0089(2)
O1 0.0614(10) 0.0556(9) 0.1005(13) 0.0346(9) 0.0345(9) 0.0054(7)
O2 0.0729(11) 0.0655(10) 0.0785(12) 0.0372(9) -0.0008(9) 0.0142(8)
O3 0.0916(12) 0.0472(9) 0.0977(13) 0.0456(9) 0.0431(11) 0.0178(8)
N1 0.0634(11) 0.0393(9) 0.0733(12) 0.0301(9) 0.0264(10) 0.0120(8)
C1 0.113(3) 0.105(3) 0.119(3) 0.005(2) -0.004(2) -0.029(2)
C2 0.0663(16) 0.0704(17) 0.088(2) 0.0200(15) 0.0127(15) 0.0005(13)
C3 0.0785(17) 0.0475(13) 0.099(2) 0.0269(14) 0.0171(16) 0.0036(12)
C4 0.0682(14) 0.0484(12) 0.0765(16) 0.0325(12) 0.0169(12) 0.0120(11)
C5 0.0517(11) 0.0459(11) 0.0643(13) 0.0271(10) 0.0152(10) 0.0127(9)
C6 0.0736(16) 0.0650(15) 0.0778(17) 0.0400(14) 0.0103(14) 0.0114(13)
C7 0.0793(19) 0.100(2) 0.0719(18) 0.0375(17) -0.0023(15) 0.0064(17)
C8 0.0622(12) 0.0433(11) 0.0573(12) 0.0273(10) 0.0191(10) 0.0089(9)
C9 0.0564(12) 0.0419(10) 0.0508(11) 0.0244(9) 0.0127(9) 0.0065(9)
C10 0.0608(13) 0.0481(11) 0.0631(13) 0.0292(10) 0.0149(11) 0.0024(10)
C11 0.0507(12) 0.0604(13) 0.0739(15) 0.0342(12) 0.0150(11) 0.0069(10)
C12 0.0572(13) 0.0732(15) 0.0772(16) 0.0415(14) 0.0156(12) 0.0084(12)
C13 0.0598(14) 0.0891(19) 0.0834(19) 0.0374(16) 0.0188(14) 0.0088(13)
C14 0.134(3) 0.149(4) 0.130(3) 0.073(3) 0.078(3) 0.026(3)
C15 0.0498(11) 0.0419(10) 0.0482(11) 0.0231(9) 0.0137(9) 0.0086(8)
C16 0.0574(12) 0.0511(11) 0.0519(12) 0.0255(10) 0.0058(10) 0.0103(10)
C17 0.0573(12) 0.0531(12) 0.0513(12) 0.0193(10) 0.0013(10) 0.0006(10)
C18 0.0603(12) 0.0409(10) 0.0510(12) 0.0189(9) 0.0136(10) 0.0050(9)
C19 0.0556(12) 0.0461(11) 0.0554(12) 0.0275(10) 0.0152(10) 0.0099(9)
C20 0.0499(11) 0.0450(10) 0.0539(12) 0.0259(9) 0.0073(9) 0.0014(8)
C21 0.0700(15) 0.0635(14) 0.0879(18) 0.0491(14) 0.0060(13) 0.0078(12)
C22 0.097(2) 0.0624(15) 0.105(2) 0.0564(16) 0.0132(18) 0.0121(15)
C23 0.105(2) 0.0466(13) 0.090(2) 0.0370(14) 0.0224(17) 0.0016(14)
C24 0.0783(16) 0.0484(12) 0.0698(15) 0.0211(12) 0.0125(13) -0.0059(12)

loop_
_atom_type_symbol
_atom_type_description
_atom_type_scat_dispersion_real
_atom_type_scat_dispersion_imag
_atom_type_scat_source
C C 0.0033 0.0016 'International Tables Vol C Tables 4.2.6.8 and 6.1.1.4'
H H 0.0000 0.0000 'International Tables Vol C Tables 4.2.6.8 and 6.1.1.4'
N N 0.0061 0.0033 'International Tables Vol C Tables 4.2.6.8 and 6.1.1.4'
O O 0.0106 0.0060 'International Tables Vol C Tables 4.2.6.8 and 6.1.1.4'
S S 0.1246 0.1234 'International Tables Vol C Tables 4.2.6.8 and 6.1.1.4'

loop_
_geom_angle_atom_site_label_1
_geom_angle_atom_site_label_2
_geom_angle_atom_site_label_3
_geom_angle
O1 S1 N1 103.47(9)
O1 S1 C5 109.73(11)
O2 S1 O1 119.16(12)
O2 S1 N1 109.44(11)
O2 S1 C5 109.08(11)
N1 S1 C5 104.96(10)
C8 N1 S1 122.47(14)
C3 C2 C1 121.3(3)
C3 C2 C7 118.3(3)
C7 C2 C1 120.4(3)
C2 C3 C4 121.4(3)
C5 C4 C3 119.4(3)
C4 C5 S1 120.23(19)
C4 C5 C6 120.3(2)
C6 C5 S1 119.48(18)
C7 C6 C5 119.3(3)
C6 C7 C2 121.2(3)
O3 C8 N1 120.0(2)
O3 C8 C9 123.6(2)
N1 C8 C9 116.33(17)
C10 C9 C8 115.89(19)
C10 C9 C15 124.66(19)
C15 C9 C8 119.45(18)
C9 C10 C11 128.4(2)
C10 C11 C12 111.07(19)
C13 C12 C11 114.7(2)
C14 C13 C12 112.9(3)
C16 C15 C9 119.89(18)
C20 C15 C9 121.40(19)
C20 C15 C16 118.70(19)
C17 C16 C15 120.8(2)
C16 C17 C18 121.2(2)
C17 C18 C24 122.9(2)
C19 C18 C17 118.70(19)
C19 C18 C24 118.4(2)
C18 C19 C20 118.55(19)
C21 C19 C18 119.3(2)
C21 C19 C20 122.2(2)
C15 C20 C19 122.0(2)
C22 C21 C19 120.3(3)
C21 C22 C23 120.7(3)
C24 C23 C22 120.6(2)
C23 C24 C18 120.7(2)

loop_
_geom_bond_atom_site_label_1
_geom_bond_atom_site_label_2
_geom_bond_distance
S1 O1 1.4308(17)
S1 O2 1.4213(18)
S1 N1 1.6586(19)
S1 C5 1.751(2)
O3 C8 1.211(2)
N1 C8 1.387(3)
C1 C2 1.513(4)
C2 C3 1.374(4)
C2 C7 1.385(4)
C3 C4 1.382(4)
C4 C5 1.375(3)
C5 C6 1.383(3)
C6 C7 1.377(4)
C8 C9 1.496(3)
C9 C10 1.333(3)
C9 C15 1.486(3)
C10 C11 1.481(3)
C11 C12 1.518(3)
C12 C13 1.502(4)
C13 C14 1.501(4)
C15 C16 1.416(3)
C15 C20 1.370(3)
C16 C17 1.365(3)
C17 C18 1.415(3)
C18 C19 1.415(3)
C18 C24 1.421(3)
C19 C20 1.418(3)
C19 C21 1.408(3)
C21 C22 1.361(3)
C22 C23 1.397(4)
C23 C24 1.351(4)

loop_
_geom_torsion_atom_site_label_1
_geom_torsion_atom_site_label_2
_geom_torsion_atom_site_label_3
_geom_torsion_atom_site_label_4
_geom_torsion
S1 N1 C8 O3 -1.6(3)
S1 N1 C8 C9 -179.19(15)
S1 C5 C6 C7 179.5(2)
O1 S1 N1 C8 173.77(18)
O1 S1 C5 C4 140.07(19)
O1 S1 C5 C6 -39.4(2)
O2 S1 N1 C8 -58.2(2)
O2 S1 C5 C4 7.9(2)
O2 S1 C5 C6 -171.55(19)
O3 C8 C9 C10 -16.4(3)
O3 C8 C9 C15 164.2(2)
N1 S1 C5 C4 -109.33(19)
N1 S1 C5 C6 71.3(2)
N1 C8 C9 C10 161.2(2)
N1 C8 C9 C15 -18.3(3)
C1 C2 C3 C4 -178.4(3)
C1 C2 C7 C6 178.8(3)
C2 C3 C4 C5 -0.7(4)
C3 C2 C7 C6 -0.4(5)
C3 C4 C5 S1 -179.10(19)
C3 C4 C5 C6 0.3(4)
C4 C5 C6 C7 0.0(4)
C5 S1 N1 C8 58.7(2)
C5 C6 C7 C2 0.0(4)
C7 C2 C3 C4 0.7(4)
C8 C9 C10 C11 177.0(2)
C8 C9 C15 C16 -55.9(3)
C8 C9 C15 C20 123.5(2)
C9 C10 C11 C12 -126.6(3)
C9 C15 C16 C17 177.7(2)
C9 C15 C20 C19 -178.07(19)
C10 C9 C15 C16 124.6(2)
C10 C9 C15 C20 -56.0(3)
C10 C11 C12 C13 -178.6(2)
C11 C12 C13 C14 -179.5(3)
C15 C9 C10 C11 -3.6(4)
C15 C16 C17 C18 0.1(3)
C16 C15 C20 C19 1.3(3)
C16 C17 C18 C19 1.8(3)
C16 C17 C18 C24 -176.6(2)
C17 C18 C19 C20 -2.2(3)
C17 C18 C19 C21 179.4(2)
C17 C18 C24 C23 179.2(2)
C18 C19 C20 C15 0.6(3)
C18 C19 C21 C22 1.6(4)
C19 C18 C24 C23 0.8(4)
C19 C21 C22 C23 0.3(5)
C20 C15 C16 C17 -1.7(3)
C20 C19 C21 C22 -176.8(2)
C21 C19 C20 C15 179.0(2)
C21 C22 C23 C24 -1.7(5)
C22 C23 C24 C18 1.1(4)
C24 C18 C19 C20 176.3(2)
C24 C18 C19 C21 -2.1(3)
